data_1542342
loop_
_publ_author_name
'Charpentier, Julie'
'Fr\"uh, Natalja'
'Foser, Simon'
'Togni, Antonio'

_publ_section_title
;
 Tandem Radical Fluoroalkylation-Cyclization: Synthesis of Tetrafluoro
 Imidazopyridines.
;
_journal_issue 4
_journal_name_full 'Organic letters'
_journal_page_first 756
_journal_page_last 759
_journal_paper_doi 10.1021/acs.orglett.6b00018
_journal_volume 18
_journal_year 2016
_chemical_formula_moiety 'C10 H12 F4 N2 O'
_chemical_formula_sum 'C10 H12 F4 N2 O'
_chemical_formula_weight 252.22
_space_group_crystal_system orthorhombic
_space_group_IT_number 61
_space_group_name_Hall '-P 2ac 2ab'
_space_group_name_H-M_alt 'P b c a'
_symmetry_space_group_name_Hall '-P 2ac 2ab'
_symmetry_space_group_name_H-M 'P b c a'
_atom_sites_solution_hydrogens mixed
_audit_creation_date 2015-11-27
_audit_creation_method
;
Olex2 1.2
(compiled 2015.09.30 svn.r3233 for OlexSys, GUI svn.r5103)
;
_cell_angle_alpha 90
_cell_angle_beta 90
_cell_angle_gamma 90
_cell_formula_units_Z 8
_cell_length_a 7.1579(6)
_cell_length_b 12.4992(9)
_cell_length_c 24.3054(17)
_cell_measurement_reflns_used 9743
_cell_measurement_temperature 103(2)
_cell_measurement_theta_max 28.29
_cell_measurement_theta_min 2.51
_cell_volume 2174.6(3)
_computing_cell_refinement 'SAINT v8.34A (Bruker, 2013)'
_computing_data_collection 'Bruker APEX2'
_computing_data_reduction 'SAINT v8.34A (Bruker, 2013)'
_computing_molecular_graphics 'Olex2 (Dolomanov et al., 2009)'
_computing_publication_material 'Olex2 (Dolomanov et al., 2009)'
_computing_structure_refinement 'ShelXL (Sheldrick, 2015)'
_computing_structure_solution 'ShelXT (Sheldrick, 2015)'
_diffrn_ambient_temperature 103.2
_diffrn_detector 'Bruker Photon 100 area detector'
_diffrn_detector_area_resol_mean 10.24
_diffrn_detector_type 'CMOS area detector'
_diffrn_measured_fraction_theta_full 1.000
_diffrn_measured_fraction_theta_max 1.000
_diffrn_measurement_device 'kappa-stage diffractometer'
_diffrn_measurement_device_type 'Bruker APEX-II CCD'
_diffrn_measurement_method '\f and \w scans'
_diffrn_radiation_monochromator 'focusing graphite'
_diffrn_radiation_probe x-ray
_diffrn_radiation_type MoK\a
_diffrn_radiation_wavelength 0.71073
_diffrn_reflns_av_R_equivalents 0.1093
_diffrn_reflns_av_unetI/netI 0.0335
_diffrn_reflns_laue_measured_fraction_full 1.000
_diffrn_reflns_laue_measured_fraction_max 1.000
_diffrn_reflns_limit_h_max 9
_diffrn_reflns_limit_h_min -8
_diffrn_reflns_limit_k_max 16
_diffrn_reflns_limit_k_min -16
_diffrn_reflns_limit_l_max 31
_diffrn_reflns_limit_l_min -31
_diffrn_reflns_number 35457
_diffrn_reflns_point_group_measured_fraction_full 1.000
_diffrn_reflns_point_group_measured_fraction_max 1.000
_diffrn_reflns_theta_full 26.000
_diffrn_reflns_theta_max 27.870
_diffrn_reflns_theta_min 3.260
_diffrn_source 'sealed tube'
_diffrn_standards_number 0
_exptl_absorpt_coefficient_mu 0.147
_exptl_absorpt_correction_type none
_exptl_crystal_colour colourless
_exptl_crystal_colour_primary colourless
_exptl_crystal_density_diffrn 1.541
_exptl_crystal_description hexagon
_exptl_crystal_F_000 1040
_exptl_crystal_size_max 0.320
_exptl_crystal_size_mid 0.222
_exptl_crystal_size_min 0.197
_refine_diff_density_max 0.437
_refine_diff_density_min -0.511
_refine_diff_density_rms 0.093
_refine_ls_extinction_method none
_refine_ls_goodness_of_fit_ref 1.099
_refine_ls_hydrogen_treatment mixed
_refine_ls_matrix_type full
_refine_ls_number_parameters 160
_refine_ls_number_reflns 2589
_refine_ls_number_restraints 0
_refine_ls_restrained_S_all 1.099
_refine_ls_R_factor_all 0.0817
_refine_ls_R_factor_gt 0.0730
_refine_ls_shift/su_max 0.000
_refine_ls_shift/su_mean 0.000
_refine_ls_structure_factor_coef Fsqd
_refine_ls_weighting_details 'w=1/[\s^2^(Fo^2^)+(0.0803P)^2^+4.1220P] where P=(Fo^2^+2Fc^2^)/3'
_refine_ls_weighting_scheme calc
_refine_ls_wR_factor_gt 0.1768
_refine_ls_wR_factor_ref 0.1875
_reflns_Friedel_coverage 0.000
_reflns_number_gt 2244
_reflns_number_total 2589
_reflns_threshold_expression 'I > 2\s(I)'
_cod_data_source_file ol6b00018_si_005.cif
_cod_data_source_block mo_a_0m
_cod_depositor_comments 'Adding full bibliography for 1542341--1542344.cif.'
_cod_database_code 1542342
_shelx_space_group_comment
;
The symmetry employed for this shelxl refinement is uniquely defined
by the following loop, which should always be used as a source of
symmetry information in preference to the above space-group names.
They are only intended as comments.
;
_olex2_refinement_description
;
1. Fixed Uiso
 At 1.2 times of:
  All C(H) groups, All C(H,H) groups
 At 1.5 times of:
  All C(H,H,H) groups
2.a Ternary CH refined with riding coordinates:
 C3(H3)
2.b Secondary CH2 refined with riding coordinates:
 C9(H9A,H9B)
2.c Aromatic/amide H refined with riding coordinates:
 C6(H6), C7(H7)
2.d Idealised Me refined as rotating group:
 C8(H8A,H8B,H8C), C10(H10A,H10B,H10C)
;
_shelx_shelxl_version_number 2014/7
_olex2_submission_special_instructions 'No special instructions were received'

loop_
_space_group_symop_operation_xyz
'x, y, z'
'-x+1/2, -y, z+1/2'
'-x, y+1/2, -z+1/2'
'x+1/2, -y+1/2, -z'
'-x, -y, -z'
'x-1/2, y, -z-1/2'
'x, -y-1/2, z-1/2'
'-x-1/2, y-1/2, z'

loop_
_atom_site_label
_atom_site_type_symbol
_atom_site_fract_x
_atom_site_fract_y
_atom_site_fract_z
_atom_site_U_iso_or_equiv
_atom_site_adp_type
_atom_site_occupancy
_atom_site_site_symmetry_order
_atom_site_calc_flag
_atom_site_refinement_flags_posn
F1 F 0.7787(2) 0.34465(14) 0.69603(6) 0.0347(4) Uani 1 1 d .
F2 F 0.4872(3) 0.30593(13) 0.70702(6) 0.0332(4) Uani 1 1 d .
F3 F 0.7114(2) 0.54592(12) 0.67545(6) 0.0276(4) Uani 1 1 d .
F4 F 0.5390(2) 0.49658(13) 0.74493(6) 0.0318(4) Uani 1 1 d .
O1 O 0.5240(3) 0.59336(14) 0.57763(7) 0.0239(4) Uani 1 1 d .
H1 H 0.519(5) 0.594(3) 0.5481(17) 0.038(10) Uiso 1 1 d .
N1 N 0.5921(3) 0.34479(16) 0.62095(8) 0.0210(4) Uani 1 1 d .
N2 N 0.5037(3) 0.35895(17) 0.53459(8) 0.0238(5) Uani 1 1 d .
C1 C 0.6056(4) 0.3686(2) 0.67817(9) 0.0231(5) Uani 1 1 d .
C2 C 0.5585(4) 0.4868(2) 0.68921(9) 0.0232(5) Uani 1 1 d .
C3 C 0.3846(4) 0.5241(2) 0.65967(9) 0.0237(5) Uani 1 1 d .
H3 H 0.2801 0.4765 0.6718 0.028 Uiso 1 1 calc R
C4 C 0.4035(3) 0.51048(18) 0.59653(9) 0.0205(5) Uani 1 1 d .
C5 C 0.4941(3) 0.40400(19) 0.58321(9) 0.0193(5) Uani 1 1 d .
C6 C 0.6103(4) 0.2675(2) 0.54112(10) 0.0272(5) Uani 1 1 d .
H6 H 0.6402 0.2188 0.5124 0.033 Uiso 1 1 calc R
C7 C 0.6662(4) 0.2567(2) 0.59427(10) 0.0258(5) Uani 1 1 d .
H7 H 0.7398 0.2010 0.6097 0.031 Uiso 1 1 calc R
C8 C 0.3327(5) 0.6378(2) 0.67658(11) 0.0330(6) Uani 1 1 d .
H8A H 0.4286 0.6876 0.6634 0.050 Uiso 1 1 calc GR
H8B H 0.3244 0.6420 0.7168 0.050 Uiso 1 1 calc GR
H8C H 0.2118 0.6569 0.6604 0.050 Uiso 1 1 calc GR
C9 C 0.2137(4) 0.5180(2) 0.56726(10) 0.0265(5) Uani 1 1 d .
H9A H 0.1649 0.5915 0.5719 0.032 Uiso 1 1 calc R
H9B H 0.2338 0.5064 0.5274 0.032 Uiso 1 1 calc R
C10 C 0.0655(4) 0.4394(3) 0.58707(12) 0.0354(6) Uani 1 1 d .
H10A H -0.0437 0.4434 0.5629 0.053 Uiso 1 1 calc GR
H10B H 0.0285 0.4577 0.6247 0.053 Uiso 1 1 calc GR
H10C H 0.1165 0.3667 0.5864 0.053 Uiso 1 1 calc GR

loop_
_atom_site_aniso_label
_atom_site_aniso_U_11
_atom_site_aniso_U_22
_atom_site_aniso_U_33
_atom_site_aniso_U_23
_atom_site_aniso_U_13
_atom_site_aniso_U_12
F1 0.0321(10) 0.0422(9) 0.0297(8) 0.0013(7) -0.0133(6) 0.0056(7)
F2 0.0469(11) 0.0315(8) 0.0214(7) 0.0049(6) 0.0034(6) -0.0110(7)
F3 0.0266(8) 0.0323(8) 0.0240(7) 0.0017(5) -0.0018(5) -0.0089(6)
F4 0.0419(10) 0.0390(8) 0.0144(7) -0.0032(6) 0.0008(6) -0.0052(7)
O1 0.0287(10) 0.0253(9) 0.0177(8) 0.0023(6) -0.0018(7) -0.0056(7)
N1 0.0211(10) 0.0247(9) 0.0172(9) 0.0008(7) -0.0014(7) 0.0025(8)
N2 0.0271(11) 0.0258(10) 0.0184(9) -0.0004(7) 0.0017(7) -0.0007(8)
C1 0.0240(12) 0.0273(12) 0.0180(10) 0.0038(8) -0.0023(8) -0.0026(9)
C2 0.0288(13) 0.0265(12) 0.0142(10) -0.0002(8) 0.0016(8) -0.0039(10)
C3 0.0242(12) 0.0276(12) 0.0192(10) -0.0010(8) 0.0038(9) 0.0010(10)
C4 0.0197(11) 0.0234(11) 0.0184(10) 0.0009(8) -0.0014(8) -0.0018(9)
C5 0.0164(11) 0.0243(11) 0.0174(10) 0.0021(8) -0.0004(8) -0.0015(8)
C6 0.0316(14) 0.0263(12) 0.0238(11) -0.0018(9) 0.0045(9) 0.0009(10)
C7 0.0252(13) 0.0257(11) 0.0266(11) 0.0006(9) 0.0018(9) 0.0036(10)
C8 0.0412(16) 0.0308(13) 0.0270(12) -0.0038(10) 0.0065(11) 0.0055(12)
C9 0.0212(13) 0.0305(12) 0.0278(11) 0.0015(9) -0.0047(9) 0.0029(10)
C10 0.0201(13) 0.0534(18) 0.0326(13) 0.0003(12) -0.0031(10) -0.0043(12)

loop_
_atom_type_symbol
_atom_type_description
_atom_type_scat_dispersion_real
_atom_type_scat_dispersion_imag
_atom_type_scat_source
C C 0.0033 0.0016 'International Tables Vol C Tables 4.2.6.8 and 6.1.1.4'
H H 0.0000 0.0000 'International Tables Vol C Tables 4.2.6.8 and 6.1.1.4'
N N 0.0061 0.0033 'International Tables Vol C Tables 4.2.6.8 and 6.1.1.4'
O O 0.0106 0.0060 'International Tables Vol C Tables 4.2.6.8 and 6.1.1.4'
F F 0.0171 0.0103 'International Tables Vol C Tables 4.2.6.8 and 6.1.1.4'

loop_
_geom_angle_atom_site_label_1
_geom_angle_atom_site_label_2
_geom_angle_atom_site_label_3
_geom_angle
C4 O1 H1 107(3)
C5 N1 C1 125.1(2)
C5 N1 C7 108.18(19)
C7 N1 C1 126.7(2)
C5 N2 C6 106.3(2)
F1 C1 F2 106.32(19)
F1 C1 N1 109.3(2)
F1 C1 C2 111.0(2)
F2 C1 N1 110.0(2)
F2 C1 C2 109.2(2)
N1 C1 C2 110.85(19)
F3 C2 F4 106.08(18)
F3 C2 C1 107.6(2)
F3 C2 C3 112.22(19)
F4 C2 C1 106.32(18)
F4 C2 C3 111.0(2)
C3 C2 C1 113.2(2)
C2 C3 H3 107.0
C2 C3 C4 111.37(19)
C2 C3 C8 111.1(2)
C4 C3 H3 107.0
C8 C3 H3 107.0
C8 C3 C4 113.0(2)
O1 C4 C3 107.01(18)
O1 C4 C5 108.11(19)
O1 C4 C9 109.99(19)
C5 C4 C3 110.20(18)
C5 C4 C9 109.46(19)
C9 C4 C3 112.0(2)
N1 C5 C4 123.4(2)
N2 C5 N1 110.2(2)
N2 C5 C4 126.3(2)
N2 C6 H6 124.6
C7 C6 N2 110.7(2)
C7 C6 H6 124.6
N1 C7 H7 127.7
C6 C7 N1 104.7(2)
C6 C7 H7 127.7
C3 C8 H8A 109.5
C3 C8 H8B 109.5
C3 C8 H8C 109.5
H8A C8 H8B 109.5
H8A C8 H8C 109.5
H8B C8 H8C 109.5
C4 C9 H9A 108.4
C4 C9 H9B 108.4
H9A C9 H9B 107.5
C10 C9 C4 115.5(2)
C10 C9 H9A 108.4
C10 C9 H9B 108.4
C9 C10 H10A 109.5
C9 C10 H10B 109.5
C9 C10 H10C 109.5
H10A C10 H10B 109.5
H10A C10 H10C 109.5
H10B C10 H10C 109.5

loop_
_geom_bond_atom_site_label_1
_geom_bond_atom_site_label_2
_geom_bond_distance
F1 C1 1.346(3)
F2 C1 1.351(3)
F3 C2 1.362(3)
F4 C2 1.367(2)
O1 H1 0.72(4)
O1 C4 1.424(3)
N1 C1 1.426(3)
N1 C5 1.372(3)
N1 C7 1.384(3)
N2 C5 1.311(3)
N2 C6 1.384(3)
C1 C2 1.539(3)
C2 C3 1.511(4)
C3 H3 1.0000
C3 C4 1.550(3)
C3 C8 1.525(4)
C4 C5 1.516(3)
C4 C9 1.536(3)
C6 H6 0.9500
C6 C7 1.359(3)
C7 H7 0.9500
C8 H8A 0.9800
C8 H8B 0.9800
C8 H8C 0.9800
C9 H9A 0.9900
C9 H9B 0.9900
C9 C10 1.523(4)
C10 H10A 0.9800
C10 H10B 0.9800
C10 H10C 0.9800

loop_
_geom_torsion_atom_site_label_1
_geom_torsion_atom_site_label_2
_geom_torsion_atom_site_label_3
_geom_torsion_atom_site_label_4
_geom_torsion
F1 C1 C2 F3 43.3(2)
F1 C1 C2 F4 -70.0(2)
F1 C1 C2 C3 167.84(19)
F2 C1 C2 F3 160.22(17)
F2 C1 C2 F4 46.9(3)
F2 C1 C2 C3 -75.2(2)
F3 C2 C3 C4 63.0(3)
F3 C2 C3 C8 -63.9(3)
F4 C2 C3 C4 -178.50(19)
F4 C2 C3 C8 54.6(3)
O1 C4 C5 N1 99.3(2)
O1 C4 C5 N2 -75.3(3)
O1 C4 C9 C10 -175.2(2)
N1 C1 C2 F3 -78.4(2)
N1 C1 C2 F4 168.3(2)
N1 C1 C2 C3 46.1(3)
N2 C6 C7 N1 -0.3(3)
C1 N1 C5 N2 -177.7(2)
C1 N1 C5 C4 6.9(4)
C1 N1 C7 C6 177.6(2)
C1 C2 C3 C4 -59.0(3)
C1 C2 C3 C8 174.1(2)
C2 C3 C4 O1 -75.2(2)
C2 C3 C4 C5 42.2(3)
C2 C3 C4 C9 164.2(2)
C3 C4 C5 N1 -17.4(3)
C3 C4 C5 N2 168.0(2)
C3 C4 C9 C10 -56.3(3)
C5 N1 C1 F1 -142.9(2)
C5 N1 C1 F2 100.7(3)
C5 N1 C1 C2 -20.2(3)
C5 N1 C7 C6 0.5(3)
C5 N2 C6 C7 0.0(3)
C5 C4 C9 C10 66.2(3)
C6 N2 C5 N1 0.3(3)
C6 N2 C5 C4 175.5(2)
C7 N1 C1 F1 40.4(3)
C7 N1 C1 F2 -76.0(3)
C7 N1 C1 C2 163.1(2)
C7 N1 C5 N2 -0.5(3)
C7 N1 C5 C4 -175.9(2)
C8 C3 C4 O1 50.7(3)
C8 C3 C4 C5 168.0(2)
C8 C3 C4 C9 -69.9(3)
C9 C4 C5 N1 -140.9(2)
C9 C4 C5 N2 44.5(3)
